data_7132303
loop_
_publ_author_name
'Ngue, Chin-May'
'Zhang, Yong-Yun'
'Leung, Man-kit'

_publ_section_title
;
 Exploring Redox Properties of a 3D Co-based Framework with
 Bis(triarylamine) Terphenyl as Redox-Active Linker
;
_journal_name_full 'Chemical Communications'
_journal_paper_doi 10.1039/D3CC00067B
_journal_year 2023
_chemical_formula_moiety 'C62 H44 Cl2 Co N6, 10( C H4 O ), 7( C3 H7 N O ), 10( H2 O )'
_chemical_formula_sum 'C93 H153 Cl2 Co N13 O27'
_chemical_formula_weight 2015.10
_space_group_crystal_system orthorhombic
_space_group_IT_number 54
_space_group_name_Hall '-P 2a 2ac'
_space_group_name_H-M_alt 'P c c a'
_atom_sites_solution_hydrogens mixed
_audit_creation_method SHELXL-2019/3
_audit_update_record
;
2023-10-26 deposited with the CCDC.	2023-11-03 downloaded from the CCDC.
;
_cell_angle_alpha 90
_cell_angle_beta 90
_cell_angle_gamma 90
_cell_formula_units_Z 4
_cell_length_a 25.018(2)
_cell_length_b 11.9310(11)
_cell_length_c 27.747(2)
_cell_measurement_reflns_used 9965
_cell_measurement_temperature 100(2)
_cell_measurement_theta_max 66.70
_cell_measurement_theta_min 3.53
_cell_volume 8282.2(12)
_computing_cell_refinement 'SAINT V8.40B (Bruker AXS LLC, 2019)'
_computing_data_collection 'Bruker APEX4'
_computing_data_reduction 'SAINT V8.40B (Bruker AXS LLC, 2019)'
_computing_molecular_graphics 'Bruker SHELXTL'
_computing_publication_material 'Bruker SHELXTL'
_computing_structure_refinement 'SHELXL-2019/2 (Sheldrick, 2019)'
_computing_structure_solution 'SHELXT 2018/2 (Sheldrick, 2018)'
_diffrn_ambient_temperature 100(2)
_diffrn_measured_fraction_theta_full 1.000
_diffrn_measured_fraction_theta_max 0.989
_diffrn_measurement_device_type 'Bruker AXS D8 VENTURE, PhotonIII_C28'
_diffrn_measurement_method '\w and \f scans'
_diffrn_radiation_type CuK\a
_diffrn_radiation_wavelength 1.54178
_diffrn_reflns_av_R_equivalents 0.1161
_diffrn_reflns_av_unetI/netI 0.0613
_diffrn_reflns_Laue_measured_fraction_full 1.000
_diffrn_reflns_Laue_measured_fraction_max 0.989
_diffrn_reflns_limit_h_max 31
_diffrn_reflns_limit_h_min -30
_diffrn_reflns_limit_k_max 15
_diffrn_reflns_limit_k_min -14
_diffrn_reflns_limit_l_max 34
_diffrn_reflns_limit_l_min -32
_diffrn_reflns_number 121372
_diffrn_reflns_point_group_measured_fraction_full 1.000
_diffrn_reflns_point_group_measured_fraction_max 0.989
_diffrn_reflns_theta_full 67.679
_diffrn_reflns_theta_max 78.893
_diffrn_reflns_theta_min 3.185
_diffrn_source 'I-mu-S microfocus sealed tube'
_exptl_absorpt_coefficient_mu 3.033
_exptl_absorpt_correction_T_max 1.0000
_exptl_absorpt_correction_T_min 0.7234
_exptl_absorpt_correction_type multi-scan
_exptl_absorpt_process_details
; 
SADABS 2016/2: Krause, L., Herbst-Irmer, R., Sheldrick, G. M., Stalke, D. (2015). 
"Comparison of silver and molybdenum microfocus X-ray sources for 
single-crystal structure determination" 
J. Appl. Cryst. 48, 3-10. 
doi:10.1107/S1600576714022985 
;
_exptl_crystal_colour green
_exptl_crystal_density_diffrn 1.616
_exptl_crystal_description plate
_exptl_crystal_F_000 4316
_exptl_crystal_size_max 0.340
_exptl_crystal_size_mid 0.200
_exptl_crystal_size_min 0.200
_refine_diff_density_max 2.458
_refine_diff_density_min -0.495
_refine_diff_density_rms 0.101
_refine_ls_extinction_method none
_refine_ls_goodness_of_fit_ref 1.262
_refine_ls_hydrogen_treatment constr
_refine_ls_matrix_type full
_refine_ls_number_parameters 413
_refine_ls_number_reflns 8863
_refine_ls_number_restraints 768
_refine_ls_restrained_S_all 1.237
_refine_ls_R_factor_all 0.1870
_refine_ls_R_factor_gt 0.1229
_refine_ls_shift/su_max 0.001
_refine_ls_shift/su_mean 0.000
_refine_ls_structure_factor_coef Fsqd
_refine_ls_weighting_details 'w=1/[\s^2^(Fo^2^)+(0.1000P)^2^+12.0000P] where P=(Fo^2^+2Fc^2^)/3'
_refine_ls_weighting_scheme calc
_refine_ls_wR_factor_gt 0.3024
_refine_ls_wR_factor_ref 0.3471
_reflns_Friedel_coverage 0.000
_reflns_number_gt 3932
_reflns_number_total 8863
_reflns_threshold_expression 'I > 2\s(I)'
_cod_data_source_file d3cc00067b2.cif
_cod_data_source_block ic22071_sq
_cod_depositor_comments
;
The following automatic conversions were performed:

data item '_exptl_absorpt_correction_type' value 'Multi-Scan' was
changed to 'multi-scan' in accordance with the
/home/data/users/saulius/crontab/automatic-downloads/rss-feeds/RSC/lib/dictionaries/cif_core.dic
dictionary named 'cif_core.dic' version 2.4.2 last updated on
2011-04-26.

Automatic conversion script
Id: cif_fix_values 8170 2020-07-09 18:12:32Z antanas 
;
_cod_original_cell_volume 8282.1(13)
_cod_database_code 7132303
_shelx_shelxl_version_number 2019/3
_shelx_space_group_comment
; 
The symmetry employed for this shelxl refinement is uniquely defined 
by the following loop, which should always be used as a source of 
symmetry information in preference to the above space-group names. 
They are only intended as comments. 
;
_shelx_estimated_absorpt_t_min 0.425
_shelx_estimated_absorpt_t_max 0.582

loop_
_space_group_symop_operation_xyz
'x, y, z'
'-x+1/2, -y, z'
'-x, y, -z+1/2'
'x+1/2, -y, -z+1/2'
'-x, -y, -z'
'x-1/2, y, -z'
'x, -y, z-1/2'
'-x-1/2, y, z-1/2'

loop_
_atom_site_label
_atom_site_type_symbol
_atom_site_fract_x
_atom_site_fract_y
_atom_site_fract_z
_atom_site_U_iso_or_equiv
_atom_site_adp_type
_atom_site_occupancy
_atom_site_site_symmetry_order
_atom_site_calc_flag
_atom_site_refinement_flags_posn
_atom_site_refinement_flags_adp
_atom_site_refinement_flags_occupancy
_atom_site_disorder_assembly
_atom_site_disorder_group
Co1 Co 0.750000 1.000000 0.62541(6) 0.0483(3) Uani 1 2 d S T P B .
Cl1 Cl 0.82285(5) 0.86169(12) 0.62585(7) 0.0760(5) Uani 1 1 d . . . . .
N1 N 0.53531(18) 0.4996(4) 0.3759(2) 0.0794(17) Uani 1 1 d . . . . .
N2 N 0.70831(17) 0.9062(4) 0.57188(18) 0.0623(10) Uani 1 1 d . U . . .
N3 N 0.70912(17) 0.0936(4) 0.18027(18) 0.0630(11) Uani 1 1 d . U . . .
C1 C 0.4779(2) 0.4991(5) 0.3752(3) 0.0641(15) Uani 1 1 d . . . . .
C6 C 0.4500(2) 0.4029(6) 0.3743(3) 0.085(2) Uani 1 1 d . . . . .
H6 H 0.468436 0.333299 0.374062 0.102 Uiso 1 1 calc R U . . .
C5 C 0.3948(2) 0.4041(5) 0.3736(3) 0.083(2) Uani 1 1 d . . . . .
H5 H 0.376288 0.334679 0.372042 0.100 Uiso 1 1 calc R U . . .
C4 C 0.36582(19) 0.5013(4) 0.3751(2) 0.0551(12) Uani 1 1 d . . . . .
C3 C 0.3951(2) 0.5976(6) 0.3763(3) 0.107(3) Uani 1 1 d . . . . .
H3 H 0.376790 0.667326 0.377308 0.129 Uiso 1 1 calc R U . . .
C2 C 0.4504(2) 0.5978(6) 0.3761(4) 0.115(3) Uani 1 1 d . . . . .
H2 H 0.469305 0.666874 0.376532 0.138 Uiso 1 1 calc R U . . .
C7 C 0.30646(19) 0.5014(4) 0.3748(3) 0.0524(11) Uani 1 1 d . . . . .
C8 C 0.2770(4) 0.5702(9) 0.3445(5) 0.059(3) Uani 0.5 1 d . . P A -1
H8 H 0.295052 0.619405 0.323080 0.071 Uiso 0.5 1 calc R U P A -1
C9 C 0.2228(4) 0.5684(9) 0.3451(5) 0.060(3) Uani 0.5 1 d . . P A -1
H9 H 0.203817 0.617026 0.324110 0.072 Uiso 0.5 1 d R U P A -1
C10 C 0.2233(4) 0.4298(9) 0.4048(5) 0.063(3) Uani 0.5 1 d . . P A -1
H10 H 0.205119 0.380105 0.426010 0.075 Uiso 0.5 1 d R U P A -1
C11 C 0.2784(4) 0.4313(9) 0.4043(5) 0.063(3) Uani 0.5 1 d . . P A -1
H11 H 0.297394 0.382205 0.425112 0.076 Uiso 0.5 1 calc R U P A -1
C12 C 0.5630(2) 0.5704(6) 0.4080(3) 0.0743(19) Uani 1 1 d . . . . .
C13 C 0.5485(3) 0.5806(9) 0.4547(3) 0.136(4) Uani 1 1 d . . . . .
H13 H 0.518709 0.539133 0.466095 0.163 Uiso 1 1 calc R U . . .
C14 C 0.5755(3) 0.6487(9) 0.4860(3) 0.130(4) Uani 1 1 d . . . . .
H14 H 0.563345 0.655001 0.518342 0.156 Uiso 1 1 calc R U . . .
C15 C 0.6193(2) 0.7076(5) 0.4718(2) 0.0641(15) Uani 1 1 d . . . . .
C16 C 0.6331(4) 0.6985(9) 0.4248(3) 0.146(4) Uani 1 1 d . . . . .
H16 H 0.662054 0.741987 0.412910 0.175 Uiso 1 1 calc R U . . .
C17 C 0.6067(4) 0.6287(9) 0.3938(3) 0.144(4) Uani 1 1 d . . . . .
H17 H 0.619299 0.620906 0.361677 0.172 Uiso 1 1 calc R U . . .
C18 C 0.6502(2) 0.7786(5) 0.5058(2) 0.0612(11) Uani 1 1 d . U . . .
C19 C 0.6248(4) 0.8383(8) 0.5449(4) 0.0651(15) Uani 0.565(4) 1 d . U P B 1
H19 H 0.587035 0.833904 0.548131 0.078 Uiso 0.565(4) 1 calc R U P B 1
C20 C 0.6529(4) 0.9007(9) 0.5774(4) 0.0653(15) Uani 0.565(4) 1 d . U P B 1
H20 H 0.635434 0.939115 0.602871 0.078 Uiso 0.565(4) 1 calc R U P B 1
C21 C 0.7320(4) 0.8564(9) 0.5406(4) 0.0643(15) Uani 0.565(4) 1 d . U P B 1
H21 H 0.769903 0.861765 0.539590 0.077 Uiso 0.565(4) 1 calc R U P B 1
C22 C 0.7063(4) 0.7917(8) 0.5060(4) 0.0629(15) Uani 0.565(4) 1 d . U P B 1
H22 H 0.726959 0.755411 0.481943 0.075 Uiso 0.565(4) 1 calc R U P B 1
C19' C 0.6564(5) 0.8882(11) 0.4970(5) 0.0658(16) Uani 0.435(4) 1 d . U P B 2
H19' H 0.641247 0.922209 0.469165 0.079 Uiso 0.435(4) 1 calc R U P B 2
C20' C 0.6858(5) 0.9506(12) 0.5302(5) 0.0652(16) Uani 0.435(4) 1 d . U P B 2
H20' H 0.690888 1.028176 0.523915 0.078 Uiso 0.435(4) 1 calc R U P B 2
C21' C 0.7073(5) 0.7926(11) 0.5712(5) 0.0630(16) Uani 0.435(4) 1 d . U P B 2
H21' H 0.728878 0.754500 0.594081 0.076 Uiso 0.435(4) 1 calc R U P B 2
C22' C 0.6777(5) 0.7278(12) 0.5401(5) 0.0641(16) Uani 0.435(4) 1 d . U P B 2
H22' H 0.676963 0.648476 0.543276 0.077 Uiso 0.435(4) 1 calc R U P B 2
C23 C 0.5638(3) 0.4307(7) 0.3441(3) 0.0935(18) Uani 1 1 d . U . . .
C24 C 0.6090(3) 0.3732(8) 0.3585(3) 0.118(2) Uani 1 1 d . U . . .
H24 H 0.621856 0.382730 0.390436 0.141 Uiso 1 1 calc R U . . .
C25 C 0.6360(3) 0.3018(8) 0.3274(3) 0.1161(19) Uani 1 1 d . U . . .
H25 H 0.665405 0.259416 0.339096 0.139 Uiso 1 1 calc R U . . .
C26 C 0.6214(2) 0.2916(7) 0.2807(3) 0.0900(17) Uani 1 1 d . U . . .
C27 C 0.5769(3) 0.3472(8) 0.2678(3) 0.117(2) Uani 1 1 d . U . . .
H27 H 0.564267 0.339578 0.235714 0.141 Uiso 1 1 calc R U . . .
C28 C 0.5487(3) 0.4148(8) 0.2993(3) 0.118(2) Uani 1 1 d . U . . .
H28 H 0.517233 0.451137 0.288044 0.141 Uiso 1 1 calc R U . . .
C29 C 0.6509(2) 0.2228(5) 0.2471(2) 0.0644(11) Uani 1 1 d . U . . .
C30 C 0.6799(4) 0.2760(11) 0.2132(5) 0.0656(16) Uani 0.474(4) 1 d . U P C 1
H30 H 0.680983 0.355407 0.211092 0.079 Uiso 0.474(4) 1 calc R U P C 1
C31 C 0.7087(5) 0.2069(11) 0.1809(5) 0.0655(17) Uani 0.474(4) 1 d . U P C 1
H31 H 0.729777 0.243764 0.157242 0.079 Uiso 0.474(4) 1 calc R U P C 1
C32 C 0.6863(5) 0.0512(11) 0.2222(5) 0.0673(17) Uani 0.474(4) 1 d . U P C 1
H32 H 0.691147 -0.026383 0.228627 0.081 Uiso 0.474(4) 1 calc R U P C 1
C33 C 0.6569(5) 0.1135(11) 0.2557(5) 0.0690(16) Uani 0.474(4) 1 d . U P C 1
H33 H 0.641730 0.079284 0.283427 0.083 Uiso 0.474(4) 1 calc R U P C 1
C30' C 0.7064(4) 0.2096(10) 0.2463(4) 0.0658(16) Uani 0.526(4) 1 d . U P C 2
H30' H 0.727003 0.246698 0.270194 0.079 Uiso 0.526(4) 1 calc R U P C 2
C31' C 0.7338(5) 0.1428(10) 0.2112(4) 0.0652(17) Uani 0.526(4) 1 d . U P C 2
H31' H 0.771627 0.137202 0.212217 0.078 Uiso 0.526(4) 1 calc R U P C 2
C32' C 0.6555(4) 0.0988(9) 0.1755(4) 0.0667(17) Uani 0.526(4) 1 d . U P C 2
H32' H 0.638890 0.061870 0.149149 0.080 Uiso 0.526(4) 1 calc R U P C 2
C33' C 0.6238(4) 0.1574(9) 0.2087(4) 0.0659(16) Uani 0.526(4) 1 d . U P C 2
H33' H 0.585889 0.155402 0.206587 0.079 Uiso 0.526(4) 1 calc R U P C 2

loop_
_atom_site_aniso_label
_atom_site_aniso_U_11
_atom_site_aniso_U_22
_atom_site_aniso_U_33
_atom_site_aniso_U_23
_atom_site_aniso_U_13
_atom_site_aniso_U_12
Co1 0.0359(5) 0.0405(5) 0.0686(7) 0.000 0.000 -0.0059(4)
Cl1 0.0532(7) 0.0583(8) 0.1165(12) 0.0046(9) 0.0022(9) -0.0009(6)
N1 0.036(2) 0.103(4) 0.099(4) -0.048(3) 0.006(3) 0.000(2)
N2 0.0495(18) 0.057(2) 0.081(2) -0.0034(19) -0.0039(17) -0.0067(17)
N3 0.047(2) 0.060(2) 0.082(3) 0.003(2) 0.005(2) 0.0068(19)
C1 0.036(2) 0.077(4) 0.079(4) -0.026(3) 0.009(3) 0.001(2)
C6 0.044(3) 0.072(4) 0.137(6) -0.025(5) -0.006(4) 0.006(3)
C5 0.039(3) 0.059(3) 0.151(6) -0.018(5) -0.007(4) 0.006(2)
C4 0.038(2) 0.052(3) 0.075(3) -0.012(3) 0.001(3) 0.000(2)
C3 0.043(3) 0.058(4) 0.221(10) -0.025(6) -0.011(5) 0.004(3)
C2 0.038(3) 0.066(4) 0.242(11) -0.025(6) -0.014(5) 0.002(3)
C7 0.039(2) 0.043(2) 0.076(3) -0.005(2) 0.001(3) 0.0007(19)
C8 0.039(6) 0.049(7) 0.089(9) 0.010(6) 0.000(5) 0.000(5)
C9 0.039(6) 0.047(6) 0.095(9) 0.014(6) 0.011(6) 0.001(5)
C10 0.044(6) 0.048(7) 0.095(9) 0.006(6) 0.004(6) -0.008(5)
C11 0.054(7) 0.049(7) 0.087(9) 0.001(6) 0.004(6) 0.009(5)
C12 0.035(3) 0.097(5) 0.091(5) -0.033(4) 0.005(3) 0.002(3)
C13 0.089(5) 0.213(11) 0.106(6) -0.036(7) 0.008(5) -0.085(7)
C14 0.103(6) 0.206(10) 0.083(5) -0.031(6) 0.010(4) -0.089(7)
C15 0.041(3) 0.070(4) 0.081(4) -0.018(3) -0.001(3) -0.001(3)
C16 0.153(8) 0.182(10) 0.101(6) -0.056(7) 0.045(6) -0.107(8)
C17 0.134(8) 0.183(10) 0.114(7) -0.076(7) 0.031(6) -0.082(7)
C18 0.0455(19) 0.061(2) 0.077(3) -0.008(2) -0.0006(19) -0.0061(18)
C19 0.049(3) 0.065(3) 0.081(3) -0.012(3) -0.001(2) -0.005(2)
C20 0.051(2) 0.064(3) 0.081(3) -0.011(3) -0.002(2) -0.006(2)
C21 0.048(3) 0.064(3) 0.081(3) -0.008(3) -0.005(2) -0.006(2)
C22 0.046(2) 0.063(3) 0.080(3) -0.010(3) -0.002(2) -0.006(2)
C19' 0.055(3) 0.063(3) 0.080(3) -0.004(3) -0.008(3) -0.007(2)
C20' 0.056(3) 0.060(3) 0.080(3) -0.005(3) -0.007(3) -0.007(3)
C21' 0.052(3) 0.057(2) 0.079(3) -0.005(3) -0.008(3) -0.007(2)
C22' 0.054(3) 0.058(3) 0.080(3) -0.008(3) -0.006(3) -0.008(3)
C23 0.055(3) 0.135(5) 0.091(3) -0.039(3) -0.005(3) 0.027(3)
C24 0.087(3) 0.164(5) 0.102(4) -0.051(3) -0.023(3) 0.053(3)
C25 0.090(3) 0.159(5) 0.099(3) -0.046(3) -0.025(3) 0.056(3)
C26 0.060(3) 0.123(4) 0.087(3) -0.028(3) -0.009(3) 0.029(3)
C27 0.089(3) 0.172(5) 0.091(4) -0.036(3) -0.017(3) 0.064(3)
C28 0.089(3) 0.171(5) 0.093(3) -0.037(3) -0.016(3) 0.063(3)
C29 0.053(2) 0.068(2) 0.073(3) -0.003(2) 0.001(2) 0.006(2)
C30 0.057(3) 0.064(3) 0.076(3) -0.004(3) 0.006(3) 0.007(3)
C31 0.057(3) 0.063(3) 0.077(3) -0.002(3) 0.008(3) 0.006(3)
C32 0.060(3) 0.065(3) 0.077(3) 0.000(3) 0.009(3) 0.006(3)
C33 0.062(3) 0.068(3) 0.078(3) -0.002(3) 0.011(3) 0.005(3)
C30' 0.052(2) 0.069(3) 0.076(3) -0.006(3) 0.001(3) 0.004(3)
C31' 0.055(3) 0.066(3) 0.075(3) -0.003(3) 0.002(3) 0.006(3)
C32' 0.056(3) 0.067(3) 0.077(3) -0.008(3) 0.002(3) 0.005(3)
C33' 0.052(3) 0.067(3) 0.079(3) -0.007(3) 0.001(3) 0.006(3)

loop_
_atom_type_symbol
_atom_type_description
_atom_type_scat_dispersion_real
_atom_type_scat_dispersion_imag
_atom_type_scat_source
C C 0.0181 0.0091 'International Tables Vol C Tables 4.2.6.8 and 6.1.1.4'
H H 0.0000 0.0000 'International Tables Vol C Tables 4.2.6.8 and 6.1.1.4'
N N 0.0311 0.0180 'International Tables Vol C Tables 4.2.6.8 and 6.1.1.4'
Cl Cl 0.3639 0.7018 'International Tables Vol C Tables 4.2.6.8 and 6.1.1.4'
Co Co -2.3653 3.6143 'International Tables Vol C Tables 4.2.6.8 and 6.1.1.4'
O O 0.0492 0.0322 'International Tables Vol C Tables 4.2.6.8 and 6.1.1.4'

loop_
_geom_angle_atom_site_label_1
_geom_angle_atom_site_label_2
_geom_angle_atom_site_label_3
_geom_angle
_geom_angle_site_symmetry_1
_geom_angle_site_symmetry_3
_geom_angle_publ_flag
N2 Co1 N2 91.7(3) . 2_675 ?
N2 Co1 N3 178.9(2) . 8_766 ?
N2 Co1 N3 89.31(18) 2_675 8_766 ?
N2 Co1 N3 89.31(18) . 7_566 ?
N2 Co1 N3 178.9(2) 2_675 7_566 ?
N3 Co1 N3 89.7(3) 8_766 7_566 ?
N2 Co1 Cl1 90.78(13) . . ?
N2 Co1 Cl1 89.61(13) 2_675 . ?
N3 Co1 Cl1 89.57(13) 8_766 . ?
N3 Co1 Cl1 90.04(14) 7_566 . ?
N2 Co1 Cl1 89.61(13) . 2_675 ?
N2 Co1 Cl1 90.78(13) 2_675 2_675 ?
N3 Co1 Cl1 90.04(14) 8_766 2_675 ?
N3 Co1 Cl1 89.57(13) 7_566 2_675 ?
Cl1 Co1 Cl1 179.44(12) . 2_675 ?
C23 N1 C12 120.0(5) . . ?
C23 N1 C1 119.9(5) . . ?
C12 N1 C1 120.1(5) . . ?
C21' N2 C20' 111.2(9) . . ?
C21 N2 C20 122.9(8) . . ?
C21 N2 Co1 121.2(6) . . ?
C21' N2 Co1 123.0(7) . . ?
C20' N2 Co1 125.2(6) . . ?
C20 N2 Co1 115.7(5) . . ?
C31' N3 C32' 123.6(8) . . ?
C31 N3 C32 110.5(9) . . ?
C31 N3 Co1 122.2(6) . 7_565 ?
C32 N3 Co1 126.8(6) . 7_565 ?
C6 C1 C2 118.5(5) . . ?
C6 C1 N1 121.5(5) . . ?
C2 C1 N1 120.0(5) . . ?
C1 C6 C5 120.7(6) . . ?
C4 C5 C6 122.6(6) . . ?
C3 C4 C5 115.5(5) . . ?
C3 C4 C7 122.5(5) . . ?
C5 C4 C7 122.0(5) . . ?
C4 C3 C2 122.6(6) . . ?
C1 C2 C3 120.2(6) . . ?
C11 C7 C8 116.9(7) . . ?
C11 C7 C4 120.7(7) . . ?
C8 C7 C4 122.4(7) . . ?
C9 C8 C7 121.0(9) . . ?
C7 C11 C10 121.9(10) . . ?
C13 C12 C17 116.6(7) . . ?
C13 C12 N1 121.9(6) . . ?
C17 C12 N1 121.4(6) . . ?
C12 C13 C14 122.1(7) . . ?
C15 C14 C13 121.3(7) . . ?
C16 C15 C14 116.3(6) . . ?
C16 C15 C18 121.7(6) . . ?
C14 C15 C18 122.0(6) . . ?
C15 C16 C17 122.1(8) . . ?
C12 C17 C16 121.4(8) . . ?
C22' C18 C19' 121.3(9) . . ?
C22 C18 C19 112.3(7) . . ?
C22' C18 C15 117.8(7) . . ?
C19' C18 C15 120.0(8) . . ?
C22 C18 C15 125.6(6) . . ?
C19 C18 C15 122.0(6) . . ?
C20 C19 C18 122.5(8) . . ?
C19 C20 N2 117.8(9) . . ?
N2 C21 C22 122.8(9) . . ?
C21 C22 C18 121.7(9) . . ?
C18 C19' C20' 117.4(12) . . ?
N2 C20' C19' 124.0(12) . . ?
N2 C21' C22' 125.6(12) . . ?
C18 C22' C21' 118.3(12) . . ?
C28 C23 C24 115.9(7) . . ?
C28 C23 N1 122.4(7) . . ?
C24 C23 N1 121.7(7) . . ?
C23 C24 C25 121.6(7) . . ?
C26 C25 C24 121.3(7) . . ?
C27 C26 C25 115.8(7) . . ?
C27 C26 C29 122.1(7) . . ?
C25 C26 C29 122.1(6) . . ?
C26 C27 C28 122.9(7) . . ?
C23 C28 C27 122.3(7) . . ?
C33 C29 C30 121.7(9) . . ?
C33 C29 C26 119.8(8) . . ?
C30 C29 C26 117.3(8) . . ?
C30' C29 C26 125.6(7) . . ?
C30' C29 C33' 112.5(8) . . ?
C26 C29 C33' 121.9(6) . . ?
C29 C30 C31 116.3(11) . . ?
N3 C31 C30 126.5(11) . . ?
N3 C32 C33 125.3(11) . . ?
C29 C33 C32 117.3(12) . . ?
C29 C30' C31' 123.3(10) . . ?
N3 C31' C30' 120.6(10) . . ?
N3 C32' C33' 121.5(10) . . ?
C32' C33' C29 118.3(9) . . ?

loop_
_geom_bond_atom_site_label_1
_geom_bond_atom_site_label_2
_geom_bond_distance
_geom_bond_site_symmetry_2
_geom_bond_publ_flag
Co1 N2 2.132(5) . ?
Co1 N2 2.132(5) 2_675 ?
Co1 N3 2.147(5) 8_766 ?
Co1 N3 2.147(5) 7_566 ?
Co1 Cl1 2.4587(14) . ?
Co1 Cl1 2.4587(14) 2_675 ?
N1 C23 1.400(8) . ?
N1 C12 1.409(7) . ?
N1 C1 1.437(7) . ?
N2 C21 1.207(11) . ?
N2 C21' 1.356(14) . ?
N2 C20' 1.392(14) . ?
N2 C20 1.395(10) . ?
N3 C31' 1.209(12) . ?
N3 C32' 1.349(11) . ?
N3 C31 1.352(13) . ?
N3 C32 1.391(13) . ?
C1 C6 1.344(8) . ?
C1 C2 1.363(8) . ?
C6 C5 1.380(7) . ?
C5 C4 1.369(7) . ?
C4 C3 1.363(8) . ?
C4 C7 1.485(7) . ?
C3 C2 1.384(8) . ?
C7 C11 1.365(13) . ?
C7 C8 1.386(12) . ?
C8 C9 1.357(14) . ?
C10 C11 1.379(15) . ?
C12 C13 1.350(10) . ?
C12 C17 1.355(10) . ?
C13 C14 1.368(10) . ?
C14 C15 1.361(9) . ?
C15 C16 1.354(9) . ?
C15 C18 1.485(7) . ?
C16 C17 1.366(10) . ?
C18 C22' 1.322(14) . ?
C18 C19' 1.340(14) . ?
C18 C22 1.413(10) . ?
C18 C19 1.444(11) . ?
C19 C20 1.365(13) . ?
C21 C22 1.389(13) . ?
C19' C20' 1.395(17) . ?
C21' C22' 1.374(17) . ?
C23 C28 1.314(9) . ?
C23 C24 1.382(9) . ?
C24 C25 1.389(10) . ?
C25 C26 1.351(9) . ?
C26 C27 1.344(9) . ?
C26 C29 1.445(8) . ?
C27 C28 1.382(9) . ?
C29 C33 1.335(13) . ?
C29 C30 1.346(13) . ?
C29 C30' 1.398(11) . ?
C29 C33' 1.485(12) . ?
C30 C31 1.415(16) . ?
C32 C33 1.400(16) . ?
C30' C31' 1.432(15) . ?
C32' C33' 1.402(14) . ?
